data_7027458
loop_
_publ_author_name
'Aneetha, Halikhedkar'
'Lai, Ying-Huang'
'Lin, Shih-Chi'
'Panneerselvam, Kaliyamoorthy'
'Lu, Tian-Huey'
'Chung, Chung-Sun'

_publ_section_title
;
 Copper(II) complexes of tetraaza macrocycles bearing pendant arms:
 syntheses, structures and properties
;
_journal_issue 16
_journal_name_full 'Journal of the Chemical Society, Dalton Transactions'
_journal_page_first 2885
_journal_paper_doi 10.1039/a902955i
_journal_year 1999
_chemical_formula_sum 'C22 H42 Cl2 Cu N6 O8'
_chemical_formula_weight 653.06
_space_group_IT_number 43
_symmetry_cell_setting orthorhombic
_symmetry_space_group_name_Hall 'F 2 -2d'
_symmetry_space_group_name_H-M 'F d d 2'
_atom_sites_solution_hydrogens geom
_atom_sites_solution_primary heavy
_atom_sites_solution_secondary difmap
_audit_creation_method SHELXL-97
_cell_angle_alpha 90.00
_cell_angle_beta 90.00
_cell_angle_gamma 90.00
_cell_formula_units_Z 8
_cell_length_a 22.1089(9)
_cell_length_b 30.5304(12)
_cell_length_c 8.7632(4)
_cell_measurement_temperature 293(2)
_cell_volume 5915.1(4)
_computing_structure_refinement 'SHELXL-97 (Sheldrick, 1997)'
_computing_structure_solution 'SHELXS-97 (Sheldrick, 1990)'
_diffrn_ambient_temperature 293(2)
_diffrn_measured_fraction_theta_full 0.925
_diffrn_measured_fraction_theta_max 0.925
_diffrn_measurement_device_type 'Siemens SMART CCD '
_diffrn_radiation_monochromator graphite
_diffrn_radiation_source 'fine-focus sealed tube'
_diffrn_radiation_type MoK\a
_diffrn_radiation_wavelength 0.71073
_diffrn_reflns_av_R_equivalents 0.0442
_diffrn_reflns_av_sigmaI/netI 0.0370
_diffrn_reflns_limit_h_max 26
_diffrn_reflns_limit_h_min -27
_diffrn_reflns_limit_k_max 38
_diffrn_reflns_limit_k_min -36
_diffrn_reflns_limit_l_max 11
_diffrn_reflns_limit_l_min -10
_diffrn_reflns_number 8324
_diffrn_reflns_theta_full 27.98
_diffrn_reflns_theta_max 27.98
_diffrn_reflns_theta_min 2.27
_exptl_absorpt_coefficient_mu 0.973
_exptl_absorpt_correction_T_max 0.945
_exptl_absorpt_correction_T_min 0.780
_exptl_absorpt_correction_type SHELXTL-plus
_exptl_crystal_colour violet
_exptl_crystal_density_diffrn 1.467
_exptl_crystal_density_method 'not measured'
_exptl_crystal_description columnar
_exptl_crystal_F_000 2744
_exptl_crystal_size_max 0.50
_exptl_crystal_size_mid 0.10
_exptl_crystal_size_min 0.10
_refine_diff_density_max 0.377
_refine_diff_density_min -0.437
_refine_diff_density_rms 0.062
_refine_ls_abs_structure_details 'Flack H D (1983), Acta Cryst. A39, 876-881'
_refine_ls_abs_structure_Flack -0.02(2)
_refine_ls_extinction_method none
_refine_ls_goodness_of_fit_ref 1.031
_refine_ls_hydrogen_treatment mixed
_refine_ls_matrix_type full
_refine_ls_number_parameters 180
_refine_ls_number_reflns 3060
_refine_ls_number_restraints 1
_refine_ls_restrained_S_all 1.031
_refine_ls_R_factor_all 0.0564
_refine_ls_R_factor_gt 0.0487
_refine_ls_shift/su_max 0.002
_refine_ls_shift/su_mean 0.000
_refine_ls_structure_factor_coef Fsqd
_refine_ls_weighting_details 'calc w=1/[\s^2^(Fo^2^)+(0.0652P)^2^+21.1992P] where P=(Fo^2^+2Fc^2^)/3'
_refine_ls_weighting_scheme calc
_refine_ls_wR_factor_gt 0.1204
_refine_ls_wR_factor_ref 0.1278
_reflns_number_gt 2761
_reflns_number_total 3060
_reflns_threshold_expression >2sigma(I)
_cod_data_source_file 902955isup1.cif
_cod_data_source_block '[CuL3](ClO4)2'
_cod_depositor_comments
;
The following automatic conversions were performed:

'_atom_sites_solution_primary' value 'heavy atom method' was changed
to 'heavy'.

Automatic conversion script
Id: cif_fix_values 6452 2018-10-05 10:23:21Z andrius 
;
_cod_original_sg_symbol_H-M Fdd2
_cod_database_code 7027458

loop_
_symmetry_equiv_pos_as_xyz
'x, y, z'
'-x, -y+1/2, z+1/2'
'x+1/4, -y+3/4, z+3/4'
'-x+1/4, y+3/4, z+3/4'
'x, y+1/2, z+1/2'
'-x, -y+1, z+1'
'x+1/4, -y+5/4, z+5/4'
'-x+1/4, y+5/4, z+5/4'
'x+1/2, y, z+1/2'
'-x+1/2, -y+1/2, z+1'
'x+3/4, -y+3/4, z+5/4'
'-x+3/4, y+3/4, z+5/4'
'x+1/2, y+1/2, z'
'-x+1/2, -y+1, z+1/2'
'x+3/4, -y+5/4, z+3/4'
'-x+3/4, y+5/4, z+3/4'

loop_
_atom_site_label
_atom_site_type_symbol
_atom_site_fract_x
_atom_site_fract_y
_atom_site_fract_z
_atom_site_U_iso_or_equiv
_atom_site_adp_type
_atom_site_occupancy
_atom_site_symmetry_multiplicity
_atom_site_calc_flag
_atom_site_refinement_flags
Cu1 Cu 0.2500 0.2500 0.99997(7) 0.03735(18) Uani 1 2 d S
Cl1 Cl 0.23079(6) 0.38400(5) 0.68398(17) 0.0675(4) Uani 1 1 d .
O1 O 0.2756(4) 0.3563(3) 0.7339(8) 0.167(3) Uani 1 1 d .
O2 O 0.2536(3) 0.4127(2) 0.5729(7) 0.134(3) Uani 1 1 d .
O3 O 0.1845(4) 0.3607(3) 0.6182(10) 0.187(4) Uani 1 1 d .
O4 O 0.2091(5) 0.4043(2) 0.8129(10) 0.189(4) Uani 1 1 d .
N1 N 0.24917(15) 0.31368(11) 1.0403(4) 0.0412(8) Uani 1 1 d .
H1N1 H 0.2553 0.3271 0.9489 0.080 Uiso 1 1 calc R
N2 N 0.15840(16) 0.25555(10) 0.9500(4) 0.0404(8) Uani 1 1 d .
N3 N 0.1146(3) 0.2721(2) 0.4198(6) 0.0910(18) Uani 1 1 d .
C1 C 0.1858(2) 0.32334(15) 1.0850(6) 0.0545(11) Uani 1 1 d .
H1A H 0.1794 0.3547 1.0897 0.080 Uiso 1 1 calc R
H1B H 0.1772 0.3110 1.1847 0.080 Uiso 1 1 calc R
C2 C 0.14506(19) 0.30334(13) 0.9673(6) 0.0500(11) Uani 1 1 d .
H2A H 0.1032 0.3072 0.9976 0.080 Uiso 1 1 calc R
H2B H 0.1509 0.3180 0.8703 0.080 Uiso 1 1 calc R
C3 C 0.1209(2) 0.22879(14) 1.0615(5) 0.0453(9) Uani 1 1 d .
H3 H 0.1271 0.2418 1.1625 0.080 Uiso 1 1 calc R
C4 C 0.1410(2) 0.18111(14) 1.0730(6) 0.0507(11) Uani 1 1 d .
H4A H 0.1415 0.1693 0.9703 0.080 Uiso 1 1 calc R
H4B H 0.1099 0.1654 1.1287 0.080 Uiso 1 1 calc R
C5 C 0.2017(2) 0.16978(14) 1.1468(6) 0.0507(10) Uani 1 1 d .
C6 C 0.1544(2) 0.24283(17) 0.7863(5) 0.0559(11) Uani 1 1 d .
H6A H 0.1608 0.2115 0.7793 0.080 Uiso 1 1 calc R
H6B H 0.1873 0.2569 0.7323 0.080 Uiso 1 1 calc R
C7 C 0.0957(3) 0.2537(2) 0.7029(6) 0.0700(15) Uani 1 1 d .
H7A H 0.0683 0.2289 0.7091 0.080 Uiso 1 1 calc R
H7B H 0.0764 0.2786 0.7512 0.080 Uiso 1 1 calc R
C8 C 0.1084(3) 0.2640(2) 0.5400(7) 0.0727(16) Uani 1 1 d .
C9 C 0.0527(2) 0.2299(2) 1.0306(8) 0.0687(15) Uani 1 1 d .
H9A H 0.0313 0.2218 1.1216 0.080 Uiso 1 1 calc R
H9B H 0.0431 0.2096 0.9504 0.080 Uiso 1 1 calc R
H9C H 0.0410 0.2589 1.0004 0.080 Uiso 1 1 calc R
C10 C 0.2070(3) 0.12009(17) 1.1627(8) 0.0725(16) Uani 1 1 d .
H10A H 0.1728 0.1091 1.2184 0.080 Uiso 1 1 calc R
H10B H 0.2435 0.1130 1.2166 0.080 Uiso 1 1 calc R
H10C H 0.2079 0.1070 1.0632 0.080 Uiso 1 1 calc R
C11 C 0.2085(3) 0.19124(17) 1.3029(6) 0.0635(13) Uani 1 1 d .
H11A H 0.2119 0.2224 1.2907 0.080 Uiso 1 1 calc R
H11B H 0.2442 0.1802 1.3521 0.080 Uiso 1 1 calc R
H11C H 0.1737 0.1846 1.3643 0.080 Uiso 1 1 calc R

loop_
_atom_site_aniso_label
_atom_site_aniso_U_11
_atom_site_aniso_U_22
_atom_site_aniso_U_33
_atom_site_aniso_U_23
_atom_site_aniso_U_13
_atom_site_aniso_U_12
Cu1 0.0392(3) 0.0322(3) 0.0407(3) 0.000 0.000 0.0011(3)
Cl1 0.0716(8) 0.0624(8) 0.0686(8) 0.0187(6) -0.0154(7) -0.0109(6)
O1 0.169(6) 0.206(7) 0.125(5) 0.094(5) 0.042(5) 0.106(6)
O2 0.129(5) 0.142(5) 0.131(5) 0.086(4) -0.034(4) -0.059(4)
O3 0.179(7) 0.207(8) 0.174(7) 0.023(6) -0.053(6) -0.128(6)
O4 0.314(12) 0.124(5) 0.129(6) -0.006(5) 0.062(7) 0.055(7)
N1 0.0414(16) 0.0365(16) 0.046(2) -0.0043(13) -0.0007(16) 0.0028(14)
N2 0.0406(17) 0.0354(17) 0.0451(19) 0.0042(14) 0.0010(13) -0.0004(13)
N3 0.128(5) 0.097(4) 0.048(3) 0.002(3) 0.003(3) 0.047(4)
C1 0.055(3) 0.042(2) 0.067(3) -0.011(2) 0.008(2) 0.006(2)
C2 0.043(2) 0.040(2) 0.067(3) 0.011(2) 0.000(2) 0.0058(17)
C3 0.047(2) 0.048(2) 0.042(2) 0.0082(19) 0.0078(18) -0.0017(18)
C4 0.050(2) 0.043(2) 0.060(3) 0.007(2) 0.003(2) -0.0104(19)
C5 0.055(2) 0.039(2) 0.057(3) 0.0086(19) 0.011(2) 0.0020(18)
C6 0.057(3) 0.069(3) 0.042(2) 0.001(2) 0.001(2) 0.012(2)
C7 0.058(3) 0.095(4) 0.057(3) 0.000(3) -0.010(2) 0.006(3)
C8 0.097(4) 0.072(3) 0.049(3) -0.007(2) -0.013(3) 0.020(3)
C9 0.045(2) 0.082(4) 0.079(4) 0.025(3) 0.009(3) -0.003(2)
C10 0.081(4) 0.044(3) 0.092(4) 0.012(3) 0.019(3) 0.001(2)
C11 0.070(3) 0.065(3) 0.055(3) 0.005(2) 0.003(2) 0.010(3)

loop_
_atom_type_symbol
_atom_type_description
_atom_type_scat_dispersion_real
_atom_type_scat_dispersion_imag
_atom_type_scat_source
C C 0.0033 0.0016 'International Tables Vol C Tables 4.2.6.8 and 6.1.1.4'
H H 0.0000 0.0000 'International Tables Vol C Tables 4.2.6.8 and 6.1.1.4'
N N 0.0061 0.0033 'International Tables Vol C Tables 4.2.6.8 and 6.1.1.4'
O O 0.0106 0.0060 'International Tables Vol C Tables 4.2.6.8 and 6.1.1.4'
Cl Cl 0.1484 0.1585 'International Tables Vol C Tables 4.2.6.8 and 6.1.1.4'
Cu Cu 0.3201 1.2651 'International Tables Vol C Tables 4.2.6.8 and 6.1.1.4'

loop_
_geom_angle_atom_site_label_1
_geom_angle_atom_site_label_2
_geom_angle_atom_site_label_3
_geom_angle
_geom_angle_site_symmetry_1
_geom_angle_site_symmetry_3
N1 Cu1 N1 159.38(19) . 10_554
N1 Cu1 N2 87.05(13) . .
N1 Cu1 N2 97.29(13) 10_554 .
N1 Cu1 N2 97.29(13) . 10_554
N1 Cu1 N2 87.05(13) 10_554 10_554
N2 Cu1 N2 155.7(2) . 10_554
O3 Cl1 O4 108.6(7) . .
O3 Cl1 O1 110.6(6) . .
O4 Cl1 O1 105.5(5) . .
O3 Cl1 O2 107.5(5) . .
O4 Cl1 O2 114.4(5) . .
O1 Cl1 O2 110.3(4) . .
C1 N1 C5 116.6(3) . 10_554
C1 N1 Cu1 104.5(3) . .
C5 N1 Cu1 115.5(2) 10_554 .
C1 N1 H1N1 106.5 . .
C5 N1 H1N1 106.5 10_554 .
Cu1 N1 H1N1 106.5 . .
C6 N2 C2 109.9(3) . .
C6 N2 C3 116.5(4) . .
C2 N2 C3 110.6(3) . .
C6 N2 Cu1 103.9(3) . .
C2 N2 Cu1 104.5(2) . .
C3 N2 Cu1 110.6(2) . .
N1 C1 C2 107.7(4) . .
N1 C1 H1A 110.2 . .
C2 C1 H1A 110.2 . .
N1 C1 H1B 110.2 . .
C2 C1 H1B 110.2 . .
H1A C1 H1B 108.5 . .
N2 C2 C1 110.4(3) . .
N2 C2 H2A 109.6 . .
C1 C2 H2A 109.6 . .
N2 C2 H2B 109.6 . .
C1 C2 H2B 109.6 . .
H2A C2 H2B 108.1 . .
N2 C3 C4 113.4(3) . .
N2 C3 C9 114.3(4) . .
C4 C3 C9 108.6(4) . .
N2 C3 H3 106.7 . .
C4 C3 H3 106.7 . .
C9 C3 H3 106.7 . .
C3 C4 C5 119.9(4) . .
C3 C4 H4A 107.3 . .
C5 C4 H4A 107.3 . .
C3 C4 H4B 107.3 . .
C5 C4 H4B 107.3 . .
H4A C4 H4B 106.9 . .
N1 C5 C11 109.7(4) 10_554 .
N1 C5 C10 109.4(4) 10_554 .
C11 C5 C10 109.7(5) . .
N1 C5 C4 107.0(4) 10_554 .
C11 C5 C4 111.7(4) . .
C10 C5 C4 109.3(4) . .
N2 C6 C7 117.1(4) . .
N2 C6 H6A 108.0 . .
C7 C6 H6A 108.0 . .
N2 C6 H6B 108.0 . .
C7 C6 H6B 108.0 . .
H6A C6 H6B 107.3 . .
C8 C7 C6 110.1(5) . .
C8 C7 H7A 109.6 . .
C6 C7 H7A 109.6 . .
C8 C7 H7B 109.6 . .
C6 C7 H7B 109.6 . .
H7A C7 H7B 108.2 . .
N3 C8 C7 176.2(8) . .
C3 C9 H9A 109.5 . .
C3 C9 H9B 109.5 . .
H9A C9 H9B 109.5 . .
C3 C9 H9C 109.5 . .
H9A C9 H9C 109.5 . .
H9B C9 H9C 109.5 . .
C5 C10 H10A 109.5 . .
C5 C10 H10B 109.5 . .
H10A C10 H10B 109.5 . .
C5 C10 H10C 109.5 . .
H10A C10 H10C 109.5 . .
H10B C10 H10C 109.5 . .
C5 C11 H11A 109.5 . .
C5 C11 H11B 109.5 . .
H11A C11 H11B 109.5 . .
C5 C11 H11C 109.5 . .
H11A C11 H11C 109.5 . .
H11B C11 H11C 109.5 . .

loop_
_geom_bond_atom_site_label_1
_geom_bond_atom_site_label_2
_geom_bond_distance
_geom_bond_site_symmetry_2
Cu1 N1 1.976(3) .
Cu1 N1 1.976(3) 10_554
Cu1 N2 2.079(3) .
Cu1 N2 2.079(3) 10_554
Cl1 O3 1.373(6) .
Cl1 O4 1.374(7) .
Cl1 O1 1.374(6) .
Cl1 O2 1.404(5) .
N1 C1 1.485(5) .
N1 C5 1.518(5) 10_554
N1 H1N1 0.9100 .
N2 C6 1.489(6) .
N2 C2 1.496(5) .
N2 C3 1.519(5) .
N3 C8 1.090(8) .
C1 C2 1.498(7) .
C1 H1A 0.9700 .
C1 H1B 0.9700 .
C2 H2A 0.9700 .
C2 H2B 0.9700 .
C3 C4 1.525(6) .
C3 C9 1.533(6) .
C3 H3 0.9800 .
C4 C5 1.529(7) .
C4 H4A 0.9700 .
C4 H4B 0.9700 .
C5 N1 1.518(5) 10_554
C5 C11 1.525(7) .
C5 C10 1.528(7) .
C6 C7 1.525(7) .
C6 H6A 0.9700 .
C6 H6B 0.9700 .
C7 C8 1.489(9) .
C7 H7A 0.9700 .
C7 H7B 0.9700 .
C9 H9A 0.9600 .
C9 H9B 0.9600 .
C9 H9C 0.9600 .
C10 H10A 0.9600 .
C10 H10B 0.9600 .
C10 H10C 0.9600 .
C11 H11A 0.9600 .
C11 H11B 0.9600 .
C11 H11C 0.9600 .
